data_4305586
loop_
_publ_author_name
'Chryssoula Drouza'
'Anastasios D. Keramidas'

_publ_section_title
;
Solid State and Aqueous Solution Characterization of Rectangular
Tetranuclear VIV/V-p-Semiquinonate/Hydroquinonate Complexes Exhibiting a
Proton Induced Electron Transfer
;
_journal_name_full 'Inorganic Chemistry'
_journal_page_first 7211
_journal_page_last 7224
_journal_paper_doi 10.1021/ic800569t
_journal_volume 47
_journal_year 2008
_chemical_formula_sum 'C34 H70 N6 Na4 O41.26 V4'
_chemical_formula_weight 1518.68
_chemical_name_systematic
;
 ?
;
_space_group_IT_number 56
_symmetry_cell_setting orthorhombic
_symmetry_space_group_name_Hall '-P 2ac 2bc'
_symmetry_space_group_name_H-M 'P n a a'
_atom_sites_solution_hydrogens geom
_atom_sites_solution_primary direct
_atom_sites_solution_secondary difmap
_audit_creation_method SHELXL-97
_cell_angle_alpha 90
_cell_angle_beta 90
_cell_angle_gamma 90
_cell_formula_units_Z 4
_cell_length_a 12.2880(4)
_cell_length_b 19.1695(6)
_cell_length_c 25.6802(9)
_cell_measurement_temperature 100(2)
_cell_measurement_theta_max 31.2053
_cell_measurement_theta_min 3.1762
_cell_volume 6049.1(3)
_computing_cell_refinement
;
'Wed Jun 07 19:23:00 2006'
;
_computing_data_collection
;
'Wed Jun 07 19:23:00 2006'
;
_computing_data_reduction
;
'Wed Jun 07 19:23:00 2006'
;
_computing_structure_refinement 'SHELXL-97 (Sheldrick, 1997)'
_diffrn_ambient_temperature 100(2)
_diffrn_detector_area_resol_mean 16.0288
_diffrn_measured_fraction_theta_full 0.956
_diffrn_measured_fraction_theta_max 0.956
_diffrn_radiation_monochromator graphite
_diffrn_radiation_source 'fine-focus sealed tube'
_diffrn_radiation_type MoK\a
_diffrn_radiation_wavelength 0.71073
_diffrn_reflns_av_R_equivalents 0.0421
_diffrn_reflns_av_sigmaI/netI 0.0369
_diffrn_reflns_limit_h_max 17
_diffrn_reflns_limit_h_min -17
_diffrn_reflns_limit_k_max 27
_diffrn_reflns_limit_k_min -27
_diffrn_reflns_limit_l_max 37
_diffrn_reflns_limit_l_min -35
_diffrn_reflns_number 87592
_diffrn_reflns_theta_full 31.40
_diffrn_reflns_theta_max 31.40
_diffrn_reflns_theta_min 3.29
_exptl_absorpt_coefficient_mu 0.738
_exptl_absorpt_correction_T_max 0.89064
_exptl_absorpt_correction_T_min 0.69622
_exptl_absorpt_correction_type analytical
_exptl_absorpt_process_details
;
'Wed Jun 07 19:23:00 2006'
;
_exptl_crystal_density_diffrn 1.668
_exptl_crystal_density_method 'not measured'
_exptl_crystal_F_000 3128
_exptl_crystal_size_max 0.22363
_exptl_crystal_size_mid 0.12714
_exptl_crystal_size_min 0.01584
_refine_diff_density_max 1.218
_refine_diff_density_min -0.534
_refine_diff_density_rms 0.097
_refine_ls_extinction_method none
_refine_ls_goodness_of_fit_ref 1.038
_refine_ls_hydrogen_treatment mixed
_refine_ls_matrix_type full
_refine_ls_number_parameters 506
_refine_ls_number_reflns 9514
_refine_ls_number_restraints 9
_refine_ls_restrained_S_all 1.039
_refine_ls_R_factor_all 0.0752
_refine_ls_R_factor_gt 0.0513
_refine_ls_shift/su_max 0.802
_refine_ls_shift/su_mean 0.002
_refine_ls_structure_factor_coef Fsqd
_refine_ls_weighting_details 'calc w=1/[\s^2^(Fo^2^)+(0.0935P)^2^+4.9200P] where P=(Fo^2^+2Fc^2^)/3'
_refine_ls_weighting_scheme calc
_refine_ls_wR_factor_gt 0.1516
_refine_ls_wR_factor_ref 0.1600
_reflns_number_gt 6841
_reflns_number_total 9514
_reflns_threshold_expression >2sigma(I)
_cod_data_source_file ic800569t-file002_6.cif
_cod_data_source_block vbiqnh4
_cod_depositor_comments
;

2024-01-11
Z value and formula fixed to values more according to usual
chemical conventions.                 miguel
;
_cod_original_formula_sum 'C17 H35 N3 Na2 O20.63 V2'
_cod_original_formula_weight 759.34
_cod_original_formula_units_Z 8
_cod_database_code 4305586

loop_
_symmetry_equiv_pos_as_xyz
'x, y, z'
'-x+1/2, -y, z+1/2'
'x, -y+1/2, -z+1/2'
'-x+1/2, y+1/2, -z'
'-x, -y, -z'
'x-1/2, y, -z-1/2'
'-x, y-1/2, z-1/2'
'x-1/2, -y-1/2, z'

loop_
_atom_site_label
_atom_site_type_symbol
_atom_site_fract_x
_atom_site_fract_y
_atom_site_fract_z
_atom_site_U_iso_or_equiv
_atom_site_adp_type
_atom_site_occupancy
_atom_site_symmetry_multiplicity
_atom_site_calc_flag
_atom_site_refinement_flags
_atom_site_disorder_assembly
_atom_site_disorder_group
O90 O 0.51175(16) 0.46757(11) 0.94269(8) 0.0265(4) Uani 1 1 d . . .
O2W O 0.74954(17) 0.48125(12) 1.00952(9) 0.0300(4) Uani 1 1 d . . .
O3W O 0.42043(19) 0.35754(14) 1.03188(10) 0.0383(5) Uani 1 1 d . . .
C63 C 0.72423(19) 0.68016(13) 1.29852(9) 0.0188(4) Uani 1 1 d . . .
C53 C 0.94711(19) 0.67462(13) 1.29505(9) 0.0182(4) Uani 1 1 d . . .
O4W O 0.15320(19) 0.46318(15) 0.07953(9) 0.0486(6) Uani 1 1 d D . .
N51 N 0.7752(3) 0.35482(19) 0.38478(13) 0.0568(9) Uani 1 1 d . . .
C90 C 0.5793(3) 0.47665(19) 0.89763(13) 0.0408(7) Uani 1 1 d . . .
H90A H 0.5360 0.4935 0.8692 0.061 Uiso 1 1 calc R . .
H90B H 0.6113 0.4328 0.8882 0.061 Uiso 1 1 calc R . .
H90C H 0.6358 0.5098 0.9053 0.061 Uiso 1 1 calc R . .
O5W O 0.8985(4) 0.2870(2) 1.0983(3) 0.1087(17) Uani 1 1 d D . .
O7P O 0.6246(5) 0.2440(3) 0.3925(2) 0.074(2) Uiso 0.574(11) 1 d P . .
O6P O 1.290(2) 0.2695(16) 1.2870(10) 0.38(2) Uiso 0.59(3) 1 d P . .
O3P O 1.0410(13) 0.3386(8) 1.1768(7) 0.094(7) Uiso 0.298(16) 1 d PU . .
O2P O 1.069(2) 0.3327(12) 1.2164(11) 0.098(10) Uiso 0.200(16) 1 d PU . .
O1P O 1.0894(6) 0.3138(4) 1.2908(3) 0.091(3) Uiso 0.536(14) 1 d PU . .
O4P O 1.0316(13) 0.3067(8) 1.3430(6) 0.087(6) Uiso 0.257(12) 1 d PU . .
O5P O 1.1119(15) 0.2525(10) 1.2253(7) 0.041(6) Uiso 0.133(8) 1 d PU . .
H1B H 0.982(2) 0.8149(15) 1.3419(11) 0.018(7) Uiso 1 1 d . . .
H53 H 1.021(2) 0.6710(14) 1.2917(11) 0.013(6) Uiso 1 1 d . . .
H1A H 1.043(2) 0.7477(15) 1.3598(10) 0.013(6) Uiso 1 1 d . . .
H63 H 0.651(3) 0.6801(18) 1.3028(13) 0.034(9) Uiso 1 1 d . . .
H3A H 0.932(3) 0.3184(16) 0.9550(12) 0.025(8) Uiso 1 1 d . . .
H11A H 0.641(3) 0.5830(15) 1.2500(12) 0.020(7) Uiso 1 1 d . . .
H11B H 0.687(3) 0.6075(18) 1.2074(15) 0.033(9) Uiso 1 1 d . . .
H2A H 0.515(4) 0.275(2) 0.9648(17) 0.056(12) Uiso 1 1 d . . .
H3B H 0.970(3) 0.3734(16) 0.9099(12) 0.023(7) Uiso 1 1 d . . .
H2B H 0.581(3) 0.316(2) 0.9151(15) 0.044(10) Uiso 1 1 d . . .
H13A H 0.775(4) 0.503(2) 1.2967(18) 0.054(12) Uiso 1 1 d . . .
H2WA H 0.758(6) 0.464(4) 0.986(3) 0.11(2) Uiso 1 1 d . . .
H2WB H 0.767(3) 0.513(2) 1.0232(16) 0.038(11) Uiso 1 1 d . . .
H13B H 0.713(3) 0.450(2) 1.2740(15) 0.039(10) Uiso 1 1 d . . .
H3WB H 0.393(4) 0.352(3) 1.005(2) 0.075(17) Uiso 1 1 d . . .
H90 H 0.475(3) 0.4397(19) 0.9358(15) 0.035(10) Uiso 1 1 d . . .
H12B H 0.613(4) 0.459(3) 1.195(2) 0.075(15) Uiso 1 1 d . . .
H3WA H 0.387(4) 0.366(3) 1.057(2) 0.078(17) Uiso 1 1 d . . .
H12A H 0.627(4) 0.526(3) 1.164(2) 0.075(15) Uiso 1 1 d . . .
H5WB H 0.961(3) 0.280(3) 1.1172(12) 0.076(16) Uiso 1 1 d D . .
H5WA H 0.920(2) 0.2831(16) 1.0679(6) 0.001(7) Uiso 1 1 d D . .
H4WB H 0.121(4) 0.484(2) 0.1052(14) 0.069(14) Uiso 1 1 d D . .
H4WA H 0.21(5) 0.49(3) 0.07(3) 2.0(10) Uiso 1 1 d D . .
V1 V 0.76888(3) 0.65712(2) 1.094210(16) 0.01705(10) Uani 1 1 d . . .
V11 V 0.90400(3) 0.53016(2) 1.175385(15) 0.01933(11) Uani 1 1 d . . .
Na1 Na 0.58118(8) 0.42578(6) 1.02604(4) 0.0263(2) Uani 1 1 d . . .
Na2 Na 0.83646(9) 0.38483(6) 1.05220(4) 0.0276(2) Uani 1 1 d . . .
O2 O 0.83650(14) 0.59770(9) 1.13812(7) 0.0215(3) Uani 1 1 d . . .
C52 C 0.90010(18) 0.72304(12) 1.32717(8) 0.0159(4) Uani 1 1 d . . .
O3 O 0.76708(14) 0.22323(9) 0.85462(7) 0.0207(3) Uani 1 1 d . . .
O5 O 1.15649(14) 0.38843(9) 0.96700(7) 0.0217(3) Uani 1 1 d . . .
O1 O 0.84931(14) 0.12192(9) 0.91553(7) 0.0214(3) Uani 1 1 d . . .
O15 O 0.82648(15) 0.45816(9) 1.13231(7) 0.0239(4) Uani 1 1 d . . .
O4 O 0.75938(14) 0.23461(9) 0.95980(7) 0.0234(4) Uani 1 1 d . . .
O13 O 0.94044(14) 0.58899(11) 1.23079(7) 0.0269(4) Uani 1 1 d . . .
C62 C 0.77166(19) 0.63184(12) 1.26613(9) 0.0176(4) Uani 1 1 d . . .
O11 O 1.02357(15) 0.52416(10) 1.14967(7) 0.0276(4) Uani 1 1 d . . .
N11 N 0.74332(17) 0.51731(11) 1.21955(8) 0.0214(4) Uani 1 1 d . . .
O6 O 0.70156(16) 0.32866(11) 1.00193(9) 0.0327(4) Uani 1 1 d . . .
N1 N 0.56895(16) 0.21355(10) 0.91058(7) 0.0174(4) Uani 1 1 d . . .
C11 C 0.6981(2) 0.58662(13) 1.23401(9) 0.0188(4) Uani 1 1 d . . .
O7 O 1.00638(15) 0.40392(12) 1.01345(8) 0.0337(5) Uani 1 1 d . . .
C2 C 0.5802(2) 0.27681(13) 0.94253(10) 0.0225(5) Uani 1 1 d . . .
O17 O 0.67107(16) 0.40875(11) 1.10907(7) 0.0300(4) Uani 1 1 d . . .
C1 C 0.97216(18) 0.77084(12) 1.35790(9) 0.0172(4) Uani 1 1 d . . .
C51 C 0.78509(19) 0.72881(12) 1.32778(9) 0.0179(4) Uani 1 1 d . . .
C61 C 0.88578(19) 0.63010(13) 1.26270(8) 0.0189(4) Uani 1 1 d . . .
C13 C 0.7631(3) 0.47467(15) 1.26599(11) 0.0313(6) Uani 1 1 d . . .
C3 C 0.9945(2) 0.33698(14) 0.93566(10) 0.0225(5) Uani 1 1 d . . .
C4 C 0.6882(2) 0.28040(13) 0.97088(10) 0.0225(5) Uani 1 1 d . . .
O14 O 0.93039(18) 0.44724(12) 1.22454(8) 0.0362(5) Uani 1 1 d . . .
C5 C 1.0548(2) 0.37950(13) 0.97592(9) 0.0229(5) Uani 1 1 d . . .
C14 C 0.7244(2) 0.44644(13) 1.13824(10) 0.0225(5) Uani 1 1 d . . .
C12 C 0.6677(2) 0.48344(17) 1.18237(12) 0.0311(6) Uani 1 1 d . . .
O16 O 0.8841(3) 0.38689(15) 1.29472(10) 0.0600(8) Uani 1 1 d . . .
C15 C 0.8662(3) 0.43215(16) 1.26139(11) 0.0355(6) Uani 1 1 d . . .

loop_
_atom_site_aniso_label
_atom_site_aniso_U_11
_atom_site_aniso_U_22
_atom_site_aniso_U_33
_atom_site_aniso_U_23
_atom_site_aniso_U_13
_atom_site_aniso_U_12
O90 0.0231(9) 0.0320(10) 0.0242(9) -0.0039(8) -0.0010(7) -0.0059(8)
O2W 0.0299(11) 0.0280(10) 0.0321(11) -0.0097(9) -0.0027(8) -0.0034(8)
O3W 0.0295(11) 0.0596(15) 0.0258(11) -0.0109(10) -0.0002(9) 0.0008(10)
C63 0.0129(10) 0.0247(11) 0.0188(11) -0.0025(9) 0.0014(8) 0.0001(8)
C53 0.0143(10) 0.0247(11) 0.0156(10) -0.0006(8) 0.0004(8) 0.0024(8)
O4W 0.0336(12) 0.0778(18) 0.0341(12) -0.0284(12) 0.0104(10) -0.0077(12)
N51 0.073(2) 0.060(2) 0.0367(16) 0.0186(14) -0.0156(15) -0.0204(17)
C90 0.0400(17) 0.0505(19) 0.0320(15) -0.0038(13) 0.0020(13) -0.0086(14)
O5W 0.086(3) 0.060(2) 0.180(5) 0.031(3) -0.035(3) 0.007(2)
V1 0.01327(18) 0.01816(18) 0.01970(19) -0.00320(14) 0.00068(14) -0.00083(13)
V11 0.0180(2) 0.0251(2) 0.01488(18) -0.00435(15) -0.00084(14) 0.00207(15)
Na1 0.0232(5) 0.0315(5) 0.0242(5) -0.0074(4) -0.0038(4) 0.0026(4)
Na2 0.0211(5) 0.0344(6) 0.0272(5) -0.0112(4) -0.0002(4) 0.0030(4)
O2 0.0186(8) 0.0243(8) 0.0217(8) -0.0015(7) 0.0037(6) 0.0000(6)
C52 0.0144(10) 0.0185(10) 0.0148(9) 0.0015(8) 0.0008(7) 0.0008(8)
O3 0.0152(8) 0.0239(8) 0.0229(8) 0.0071(7) 0.0003(6) 0.0008(6)
O5 0.0179(8) 0.0267(9) 0.0206(8) -0.0070(7) 0.0011(6) -0.0012(6)
O1 0.0162(8) 0.0242(8) 0.0238(8) 0.0067(7) 0.0008(6) 0.0019(6)
O15 0.0263(9) 0.0256(9) 0.0196(8) -0.0070(7) -0.0001(7) 0.0013(7)
O4 0.0175(8) 0.0259(9) 0.0269(9) -0.0024(7) -0.0038(7) -0.0004(6)
O13 0.0158(8) 0.0416(11) 0.0232(9) -0.0155(8) 0.0004(7) 0.0006(7)
C62 0.0164(10) 0.0211(10) 0.0154(10) -0.0018(8) 0.0000(8) -0.0014(8)
O11 0.0211(9) 0.0382(10) 0.0236(9) -0.0091(8) 0.0014(7) 0.0059(7)
N11 0.0237(10) 0.0234(10) 0.0171(9) -0.0049(8) 0.0000(7) -0.0025(8)
O6 0.0274(10) 0.0316(10) 0.0390(11) -0.0150(9) -0.0070(8) 0.0010(8)
N1 0.0150(9) 0.0215(9) 0.0157(9) 0.0007(7) -0.0010(7) -0.0010(7)
C11 0.0145(10) 0.0262(12) 0.0157(10) -0.0045(9) 0.0023(8) 0.0008(9)
O7 0.0202(9) 0.0526(13) 0.0281(10) -0.0187(9) 0.0038(7) -0.0021(8)
C2 0.0232(12) 0.0250(11) 0.0191(11) -0.0038(9) -0.0032(9) 0.0058(9)
O17 0.0290(10) 0.0365(10) 0.0243(9) -0.0129(8) -0.0027(7) -0.0016(8)
C1 0.0139(10) 0.0207(10) 0.0170(10) -0.0008(8) 0.0014(8) 0.0009(8)
C51 0.0160(10) 0.0216(10) 0.0161(10) -0.0019(8) 0.0017(8) 0.0006(8)
C61 0.0202(11) 0.0245(11) 0.0120(9) -0.0028(8) 0.0005(8) 0.0037(9)
C13 0.0455(17) 0.0261(13) 0.0223(13) 0.0012(10) 0.0064(11) -0.0011(12)
C3 0.0152(11) 0.0317(13) 0.0205(11) -0.0071(9) 0.0015(8) 0.0006(9)
C4 0.0212(12) 0.0225(11) 0.0236(12) 0.0011(9) -0.0003(9) -0.0019(9)
O14 0.0371(11) 0.0413(11) 0.0302(10) 0.0087(9) -0.0029(9) 0.0122(9)
C5 0.0197(11) 0.0286(12) 0.0204(11) -0.0050(9) 0.0001(9) 0.0013(9)
C14 0.0263(12) 0.0229(11) 0.0183(11) -0.0032(9) -0.0008(9) 0.0018(9)
C12 0.0231(13) 0.0390(15) 0.0312(14) -0.0185(12) 0.0016(11) -0.0059(11)
O16 0.0757(19) 0.0604(17) 0.0442(14) 0.0305(13) -0.0063(13) 0.0130(14)
C15 0.0463(17) 0.0322(14) 0.0279(14) 0.0040(11) -0.0104(13) 0.0017(13)

loop_
_atom_type_symbol
_atom_type_description
_atom_type_scat_dispersion_real
_atom_type_scat_dispersion_imag
_atom_type_scat_source
C C 0.0033 0.0016 'International Tables Vol C Tables 4.2.6.8 and 6.1.1.4'
H H 0.0000 0.0000 'International Tables Vol C Tables 4.2.6.8 and 6.1.1.4'
N N 0.0061 0.0033 'International Tables Vol C Tables 4.2.6.8 and 6.1.1.4'
Na Na 0.0362 0.0249 'International Tables Vol C Tables 4.2.6.8 and 6.1.1.4'
V V 0.3005 0.5294 'International Tables Vol C Tables 4.2.6.8 and 6.1.1.4'
O O 0.0106 0.0060 'International Tables Vol C Tables 4.2.6.8 and 6.1.1.4'

loop_
_geom_angle_atom_site_label_1
_geom_angle_atom_site_label_2
_geom_angle_atom_site_label_3
_geom_angle
_geom_angle_site_symmetry_1
_geom_angle_site_symmetry_3
_geom_angle_publ_flag
C90 O90 Na1 123.05(18) . . ?
C90 O90 Na1 115.30(19) . 5_667 ?
Na1 O90 Na1 98.63(8) . 5_667 ?
Na1 O2W Na2 87.76(8) . . ?
C62 C63 C51 122.8(2) . . ?
C52 C53 C61 122.6(2) . . ?
O3P O2P O5P 109(2) . . ?
O5P O1P O4P 106.0(11) 3_557 . ?
O5P O5P O1P 103(2) 3_557 3_557 ?
O5P O5P O2P 102(2) 3_557 . ?
O1P O5P O2P 140.1(16) 3_557 . ?
O1 V1 O2 104.24(9) 4_657 . ?
O1 V1 O3 100.14(8) 4_657 4_657 ?
O2 V1 O3 95.61(8) . 4_657 ?
O1 V1 O5 96.24(8) 4_657 5_767 ?
O2 V1 O5 90.24(8) . 5_767 ?
O3 V1 O5 160.64(8) 4_657 5_767 ?
O1 V1 O4 92.58(8) 4_657 4_657 ?
O2 V1 O4 162.25(8) . 4_657 ?
O3 V1 O4 86.82(8) 4_657 4_657 ?
O5 V1 O4 82.20(7) 5_767 4_657 ?
O1 V1 N1 167.48(8) 4_657 4_657 ?
O2 V1 N1 86.06(7) . 4_657 ?
O3 V1 N1 85.68(7) 4_657 4_657 ?
O5 V1 N1 76.31(7) 5_767 4_657 ?
O4 V1 N1 76.58(7) 4_657 4_657 ?
O11 V11 O2 104.56(9) . . ?
O11 V11 O13 97.85(9) . . ?
O2 V11 O13 94.64(9) . . ?
O11 V11 O15 99.05(9) . . ?
O2 V11 O15 89.03(8) . . ?
O13 V11 O15 161.20(8) . . ?
O11 V11 O14 92.99(10) . . ?
O2 V11 O14 161.75(9) . . ?
O13 V11 O14 87.74(9) . . ?
O15 V11 O14 83.23(9) . . ?
O11 V11 N11 168.27(9) . . ?
O2 V11 N11 86.80(8) . . ?
O13 V11 N11 83.91(8) . . ?
O15 V11 N11 77.88(7) . . ?
O14 V11 N11 75.45(8) . . ?
O2W Na1 O3W 170.83(10) . . ?
O2W Na1 O17 79.70(8) . . ?
O3W Na1 O17 104.33(9) . . ?
O2W Na1 O90 89.98(8) . . ?
O3W Na1 O90 86.97(9) . . ?
O17 Na1 O90 167.34(9) . . ?
O2W Na1 O6 76.59(8) . . ?
O3W Na1 O6 95.75(9) . . ?
O17 Na1 O6 80.96(8) . . ?
O90 Na1 O6 103.90(8) . . ?
O2W Na1 O90 95.25(8) . 5_667 ?
O3W Na1 O90 92.84(9) . 5_667 ?
O17 Na1 O90 92.21(7) . 5_667 ?
O90 Na1 O90 81.37(8) . 5_667 ?
O6 Na1 O90 170.12(8) . 5_667 ?
O2W Na1 Na2 46.62(6) . . ?
O3W Na1 Na2 130.21(8) . . ?
O17 Na1 Na2 49.90(5) . . ?
O90 Na1 Na2 126.09(6) . . ?
O6 Na1 Na2 45.42(5) . . ?
O90 Na1 Na2 124.75(6) 5_667 . ?
O2W Na1 Na1 93.47(7) . 5_667 ?
O3W Na1 Na1 89.90(7) . 5_667 ?
O17 Na1 Na1 131.65(7) . 5_667 ?
O90 Na1 Na1 41.03(5) . 5_667 ?
O6 Na1 Na1 144.23(8) . 5_667 ?
O90 Na1 Na1 40.35(5) 5_667 5_667 ?
Na2 Na1 Na1 139.83(5) . 5_667 ?
O7 Na2 O5W 92.84(15) . . ?
O7 Na2 O6 117.71(8) . . ?
O5W Na2 O6 98.08(15) . . ?
O7 Na2 O2W 94.70(9) . . ?
O5W Na2 O2W 172.43(15) . . ?
O6 Na2 O2W 77.76(8) . . ?
O7 Na2 O15 107.90(8) . . ?
O5W Na2 O15 92.87(17) . . ?
O6 Na2 O15 132.25(8) . . ?
O2W Na2 O15 85.48(8) . . ?
O7 Na2 O17 158.15(8) . . ?
O5W Na2 O17 96.56(16) . . ?
O6 Na2 O17 80.47(7) . . ?
O2W Na2 O17 76.59(8) . . ?
O15 Na2 O17 52.08(6) . . ?
O7 Na2 C14 133.97(8) . . ?
O5W Na2 C14 95.56(17) . . ?
O6 Na2 C14 105.75(8) . . ?
O2W Na2 C14 79.67(8) . . ?
O15 Na2 C14 26.65(7) . . ?
O17 Na2 C14 25.43(7) . . ?
O7 Na2 Na1 136.27(7) . . ?
O5W Na2 Na1 127.05(13) . . ?
O6 Na2 Na1 47.95(6) . . ?
O2W Na2 Na1 45.62(6) . . ?
O15 Na2 Na1 89.21(6) . . ?
O17 Na2 Na1 46.78(5) . . ?
C14 Na2 Na1 66.46(6) . . ?
V1 O2 V11 172.70(11) . . ?
C53 C52 C51 118.8(2) . . ?
C53 C52 C1 118.8(2) . . ?
C51 C52 C1 122.4(2) . . ?
C51 O3 V1 136.38(15) 2_664 4_647 ?
C5 O5 V1 121.70(15) . 5_767 ?
C14 O15 V11 121.18(16) . . ?
C14 O15 Na2 92.79(14) . . ?
V11 O15 Na2 144.82(10) . . ?
C4 O4 V1 122.13(16) . 4_647 ?
C61 O13 V11 135.22(16) . . ?
C63 C62 C61 118.6(2) . . ?
C63 C62 C11 117.7(2) . . ?
C61 C62 C11 123.6(2) . . ?
C13 N11 C12 112.6(2) . . ?
C13 N11 C11 111.0(2) . . ?
C12 N11 C11 108.4(2) . . ?
C13 N11 V11 108.68(17) . . ?
C12 N11 V11 105.57(15) . . ?
C11 N11 V11 110.48(15) . . ?
C4 O6 Na2 142.08(18) . . ?
C4 O6 Na1 130.64(18) . . ?
Na2 O6 Na1 86.63(7) . . ?
C2 N1 C1 112.01(18) . 2_664 ?
C2 N1 C3 110.76(19) . 8_565 ?
C1 N1 C3 108.79(18) 2_664 8_565 ?
C2 N1 V1 109.95(14) . 4_647 ?
C1 N1 V1 110.40(14) 2_664 4_647 ?
C3 N1 V1 104.68(14) 8_565 4_647 ?
N11 C11 C62 115.3(2) . . ?
C5 O7 Na2 135.08(18) . . ?
N1 C2 C4 112.7(2) . . ?
C14 O17 Na1 134.31(19) . . ?
C14 O17 Na2 91.69(16) . . ?
Na1 O17 Na2 83.32(7) . . ?
N1 C1 C52 113.80(18) 2_665 . ?
O3 C51 C63 118.8(2) 2_665 . ?
O3 C51 C52 123.2(2) 2_665 . ?
C63 C51 C52 118.0(2) . . ?
O13 C61 C62 124.2(2) . . ?
O13 C61 C53 117.0(2) . . ?
C62 C61 C53 118.8(2) . . ?
N11 C13 C15 112.1(2) . . ?
N1 C3 C5 110.2(2) 8_665 . ?
O6 C4 O4 124.8(2) . . ?
O6 C4 C2 117.4(2) . . ?
O4 C4 C2 117.7(2) . . ?
C15 O14 V11 122.57(19) . . ?
O7 C5 O5 124.3(2) . . ?
O7 C5 C3 120.4(2) . . ?
O5 C5 C3 115.3(2) . . ?
O17 C14 O15 123.4(2) . . ?
O17 C14 C12 119.2(2) . . ?
O15 C14 C12 117.4(2) . . ?
O17 C14 Na2 62.88(14) . . ?
O15 C14 Na2 60.55(12) . . ?
C12 C14 Na2 176.3(2) . . ?
N11 C12 C14 113.6(2) . . ?
O16 C15 O14 124.5(3) . . ?
O16 C15 C13 118.2(3) . . ?
O14 C15 C13 117.2(2) . . ?

loop_
_geom_bond_atom_site_label_1
_geom_bond_atom_site_label_2
_geom_bond_distance
_geom_bond_site_symmetry_2
_geom_bond_publ_flag
O90 C90 1.435(4) . ?
O90 Na1 2.442(2) . ?
O90 Na1 2.475(2) 5_667 ?
O2W Na1 2.363(2) . ?
O2W Na2 2.403(3) . ?
O3W Na1 2.372(3) . ?
C63 C62 1.374(3) . ?
C63 C51 1.410(3) . ?
C53 C52 1.369(3) . ?
C53 C61 1.407(3) . ?
O5W Na2 2.349(4) . ?
O3P O2P 1.08(3) . ?
O2P O5P 1.64(3) . ?
O1P O5P 1.36(2) 3_557 ?
O1P O4P 1.525(17) . ?
O5P O5P 1.27(3) 3_557 ?
O5P O1P 1.36(2) 3_557 ?
V1 O1 1.6194(17) 4_657 ?
V1 O2 1.8080(18) . ?
V1 O3 1.8765(17) 4_657 ?
V1 O5 2.0175(17) 5_767 ?
V1 O4 2.0650(18) 4_657 ?
V1 N1 2.269(2) 4_657 ?
V11 O11 1.6152(19) . ?
V11 O2 1.8139(18) . ?
V11 O13 1.8670(18) . ?
V11 O15 2.0055(18) . ?
V11 O14 2.059(2) . ?
V11 N11 2.291(2) . ?
Na1 O17 2.424(2) . ?
Na1 O6 2.458(2) . ?
Na1 O90 2.475(2) 5_667 ?
Na1 Na2 3.3042(15) . ?
Na1 Na1 3.729(2) 5_667 ?
Na2 O7 2.342(2) . ?
Na2 O6 2.357(2) . ?
Na2 O15 2.491(2) . ?
Na2 O17 2.545(2) . ?
Na2 C14 2.858(3) . ?
C52 C51 1.418(3) . ?
C52 C1 1.496(3) . ?
O3 C51 1.318(3) 2_664 ?
O3 V1 1.8805(17) 4_647 ?
O5 C5 1.282(3) . ?
O5 V1 2.0175(17) 5_767 ?
O1 V1 1.6220(17) 4_647 ?
O15 C14 1.283(3) . ?
O4 C4 1.272(3) . ?
O4 V1 2.0585(18) 4_647 ?
O13 C61 1.320(3) . ?
C62 C61 1.406(3) . ?
C62 C11 1.497(3) . ?
N11 C13 1.468(4) . ?
N11 C12 1.480(3) . ?
N11 C11 1.487(3) . ?
O6 C4 1.230(3) . ?
N1 C2 1.468(3) . ?
N1 C1 1.476(3) 2_664 ?
N1 C3 1.480(3) 8_565 ?
N1 V1 2.272(2) 4_647 ?
O7 C5 1.225(3) . ?
C2 C4 1.515(3) . ?
O17 C14 1.228(3) . ?
C1 N1 1.474(3) 2_665 ?
C51 O3 1.315(3) 2_665 ?
C13 C15 1.513(5) . ?
C3 N1 1.480(3) 8_665 ?
C3 C5 1.509(3) . ?
O14 C15 1.266(4) . ?
C14 C12 1.507(4) . ?
O16 C15 1.240(4) . ?
